data_7226114
loop_
_publ_author_name
'Tay, Wee Shan'
'Yang, Xiangyuan'
'Li, Yongxin'
'Pullarkat, Sumod A.'
'Leung, Pak-Hing'

_publ_section_title
;
 Efficient and Stereo-selective Synthesis of Monomeric and Bi-metallic
 Pincer Complexes Containing Pd-bonded Stereogenic Carbons
;
_journal_name_full 'RSC Adv.'
_journal_paper_doi 10.1039/C6RA16721G
_journal_year 2016
_chemical_absolute_configuration ad
_chemical_formula_sum 'C49 H42 Cl8 N2 O2 P2 Pd2 S2'
_chemical_formula_weight 1313.30
_space_group_crystal_system monoclinic
_space_group_IT_number 4
_space_group_name_Hall 'P 2yb'
_space_group_name_H-M_alt 'P 1 21 1'
_symmetry_space_group_name_Hall 'P 2yb'
_symmetry_space_group_name_H-M 'P 1 21 1'
_atom_sites_solution_hydrogens geom
_audit_update_record
;
2016-07-25 deposited with the CCDC.
2016-08-03 downloaded from the CCDC.
;
_cell_angle_alpha 90
_cell_angle_beta 104.9626(15)
_cell_angle_gamma 90
_cell_formula_units_Z 2
_cell_length_a 9.4797(8)
_cell_length_b 28.175(2)
_cell_length_c 10.1153(9)
_cell_measurement_reflns_used 9286
_cell_measurement_temperature 103.(2)
_cell_measurement_theta_max 30.9910
_cell_measurement_theta_min 2.7239
_cell_volume 2610.1(4)
_computing_cell_refinement 'SAINT V8.35A (Bruker AXS Inc., 2015)'
_computing_data_collection 'APEX3 (Bruker AXS Inc., 2015)'
_computing_data_reduction 'SAINT V8.35A (Bruker AXS Inc., 2015)'
_computing_molecular_graphics 'XP (Bruker AXS Inc., 2015)'
_computing_publication_material 'APEX3 (Bruker AXS Inc., 2015)'
_computing_structure_refinement 'SHELXL-2014/7 (Sheldrick, 2014)'
_computing_structure_solution 'SHELXT (Bruker AXS Inc., 2015)'
_diffrn_ambient_temperature 103.(2)
_diffrn_detector_area_resol_mean 8.3333
_diffrn_measured_fraction_theta_full 0.972
_diffrn_measured_fraction_theta_max 0.972
_diffrn_measurement_device_type 'CCD area detector'
_diffrn_measurement_method 'phi and omega scans'
_diffrn_radiation_monochromator graphite
_diffrn_radiation_type MoK\a
_diffrn_radiation_wavelength 0.71073
_diffrn_reflns_av_R_equivalents 0.0343
_diffrn_reflns_av_unetI/netI 0.0627
_diffrn_reflns_limit_h_max 11
_diffrn_reflns_limit_h_min -13
_diffrn_reflns_limit_k_max 40
_diffrn_reflns_limit_k_min -40
_diffrn_reflns_limit_l_max 14
_diffrn_reflns_limit_l_min -14
_diffrn_reflns_number 25467
_diffrn_reflns_theta_full 31.07
_diffrn_reflns_theta_max 31.07
_diffrn_reflns_theta_min 2.08
_diffrn_source 'fine-focus sealed tube'
_diffrn_source_type 'Bruker KappaCCD'
_exptl_absorpt_coefficient_mu 1.281
_exptl_absorpt_correction_T_max 0.86
_exptl_absorpt_correction_T_min 0.66
_exptl_absorpt_correction_type multi-scan
_exptl_absorpt_process_details
;
SADABS-2014/5 - Bruker AXS area detector scaling and absorption correction
;
_exptl_crystal_colour yellow
_exptl_crystal_density_diffrn 1.671
_exptl_crystal_density_method 'not measured'
_exptl_crystal_description block
_exptl_crystal_F_000 1312
_exptl_crystal_recrystallization_method 'Re-crystallisation from solvent: DCM/hexane'
_exptl_crystal_size_max 0.420
_exptl_crystal_size_mid 0.300
_exptl_crystal_size_min 0.120
_refine_diff_density_max 0.970
_refine_diff_density_min -0.711
_refine_ls_abs_structure_details
;

Flack x determined using 6056 quotients [(I+)-(I-)]/[(I+)+(I-)]
(Parsons, Flack and Wagner, Acta Cryst. B69 (2013) 249-259).
;
_refine_ls_abs_structure_Flack -0.031(12)
_refine_ls_extinction_method none
_refine_ls_goodness_of_fit_ref 1.043
_refine_ls_hydrogen_treatment constr
_refine_ls_matrix_type full
_refine_ls_number_parameters 604
_refine_ls_number_reflns 15305
_refine_ls_number_restraints 1
_refine_ls_restrained_S_all 1.043
_refine_ls_R_factor_all 0.0386
_refine_ls_R_factor_gt 0.0359
_refine_ls_shift/su_max 0.001
_refine_ls_shift/su_mean 0.000
_refine_ls_structure_factor_coef Fsqd
_refine_ls_weighting_details 'w=1/[\s^2^(Fo^2^)+(0.0234P)^2^+0.8346P] where P=(Fo^2^+2Fc^2^)/3'
_refine_ls_weighting_scheme calc
_refine_ls_wR_factor_gt 0.0766
_refine_ls_wR_factor_ref 0.0780
_reflns_number_gt 14485
_reflns_number_total 15305
_reflns_threshold_expression 'I > 2\s(I)'
_cod_data_source_file c6ra16721g2.cif
_cod_data_source_block leung868s
_cod_depositor_comments
;
The following automatic conversions were performed:

'_exptl_absorpt_correction_type' value 'Multi-Scan' changed to
'multi-scan' according to
/usr/data/users/saulius/crontab/automatic-downloads/rss-feeds/RSC/lib/dictionaries/cif_core.dic
dictionary named 'cif_core.dic' version 2.4.2 from 2011-04-26.

Automatic conversion script
Id: cif_fix_values 4268 2015-11-12 08:31:59Z antanas 
;
_cod_database_code 7226114

loop_
_space_group_symop_operation_xyz
'x, y, z'
'-x, y+1/2, -z'

loop_
_atom_site_type_symbol
_atom_site_label
_atom_site_fract_x
_atom_site_fract_y
_atom_site_fract_z
_atom_site_U_iso_or_equiv
_atom_site_adp_type
_atom_site_calc_flag
_atom_site_refinement_flags_adp
_atom_site_refinement_flags_posn
_atom_site_occupancy
Pd Pd1 0.20926(4) 0.20345(2) 0.99055(3) 0.00883(7) Uani d . . 1
Pd Pd2 0.21560(4) -0.07394(2) 0.57468(3) 0.00853(7) Uani d . . 1
C C1 0.2452(5) 0.17035(15) 0.8205(4) 0.0099(8) Uani d . . 1
H H1 0.2369 0.1954 0.7489 0.012 Uiso calc U R 1
C C2 0.4014(5) 0.15845(15) 0.8692(4) 0.0108(8) Uani d . . 1
C C3 0.4921(5) 0.19899(16) 0.9441(4) 0.0108(8) Uani d . . 1
C C4 0.6412(5) 0.20404(18) 0.9595(4) 0.0145(8) Uani d . . 1
H H4 0.6922 0.1824 0.9167 0.017 Uiso calc U R 1
C C5 0.7143(6) 0.24099(18) 1.0379(5) 0.0181(10) Uani d . . 1
H H5 0.8164 0.2452 1.0509 0.022 Uiso calc U R 1
C C6 0.6342(6) 0.27183(17) 1.0971(5) 0.0170(10) Uani d . . 1
H H6 0.6816 0.2979 1.1501 0.02 Uiso calc U R 1
C C7 0.4856(6) 0.26506(16) 1.0796(5) 0.0159(9) Uani d . . 1
H H7 0.4327 0.2864 1.1215 0.019 Uiso calc U R 1
C C8 0.1496(5) 0.12905(14) 0.7527(4) 0.0083(8) Uani d . . 1
H H8 0.1868 0.0999 0.8071 0.01 Uiso calc U R 1
C C9 -0.1131(5) 0.18735(15) 0.6575(4) 0.0115(8) Uani d . . 1
C C10 -0.1034(6) 0.23520(16) 0.6987(5) 0.0163(10) Uani d . . 1
H H10 -0.0658 0.2434 0.7923 0.02 Uiso calc U R 1
C C11 -0.1492(6) 0.27008(17) 0.6017(5) 0.0213(11) Uani d . . 1
H H11 -0.1407 0.3025 0.6287 0.026 Uiso calc U R 1
C C12 -0.2076(7) 0.2586(2) 0.4650(6) 0.0272(12) Uani d . . 1
H H12 -0.238 0.283 0.399 0.033 Uiso calc U R 1
C C13 -0.2213(6) 0.21161(19) 0.4251(5) 0.0239(12) Uani d . . 1
H H13 -0.2637 0.2038 0.332 0.029 Uiso calc U R 1
C C14 -0.1733(6) 0.17563(18) 0.5205(5) 0.0186(10) Uani d . . 1
H H14 -0.1815 0.1433 0.4925 0.022 Uiso calc U R 1
C C15 -0.1491(6) 0.09014(15) 0.7444(4) 0.0120(9) Uani d . . 1
C C16 -0.0902(6) 0.04542(16) 0.7828(5) 0.0147(9) Uani d . . 1
H H16 0.0125 0.0411 0.8126 0.018 Uiso calc U R 1
C C17 -0.1852(6) 0.00684(17) 0.7767(5) 0.0171(10) Uani d . . 1
H H17 -0.1462 -0.0238 0.8029 0.021 Uiso calc U R 1
C C18 -0.3342(6) 0.01280(17) 0.7331(5) 0.0192(10) Uani d . . 1
H H18 -0.397 -0.0137 0.7293 0.023 Uiso calc U R 1
C C19 -0.3936(6) 0.05767(18) 0.6943(5) 0.0179(10) Uani d . . 1
H H19 -0.4964 0.0618 0.6647 0.022 Uiso calc U R 1
C C20 -0.2999(6) 0.09638(16) 0.6997(5) 0.0154(9) Uani d . . 1
H H20 -0.3391 0.127 0.6729 0.018 Uiso calc U R 1
C C21 0.1535(5) 0.11922(14) 0.6059(4) 0.0097(8) Uani d . . 1
C C22 0.1435(6) 0.15660(15) 0.5126(4) 0.0135(9) Uani d . . 1
H H22 0.1369 0.1883 0.5421 0.016 Uiso calc U R 1
C C23 0.1431(6) 0.14783(16) 0.3778(5) 0.0164(10) Uani d . . 1
H H23 0.1359 0.1734 0.3151 0.02 Uiso calc U R 1
C C24 0.1533(6) 0.10111(15) 0.3345(4) 0.0133(9) Uani d . . 1
H H24 0.1532 0.0951 0.2421 0.016 Uiso calc U R 1
C C25 0.1635(5) 0.06309(14) 0.4255(4) 0.0084(8) Uani d . . 1
C C26 0.1634(5) 0.07269(14) 0.5612(4) 0.0088(8) Uani d . . 1
H H26 0.1701 0.0472 0.6239 0.011 Uiso calc U R 1
C C27 0.1726(5) 0.01311(14) 0.3738(4) 0.0086(8) Uani d . . 1
H H27 0.1989 0.015 0.2844 0.01 Uiso calc U R 1
C C28 0.2846(5) -0.01958(15) 0.4705(4) 0.0087(8) Uani d . . 1
H H28 0.344 0.0018 0.5427 0.01 Uiso calc U R 1
C C29 0.3905(5) -0.04305(15) 0.4074(4) 0.0106(8) Uani d . . 1
C C30 0.4896(5) -0.07752(15) 0.5048(4) 0.0094(8) Uani d . . 1
C C31 0.6280(6) -0.08916(16) 0.4989(5) 0.0157(9) Uani d . . 1
H H31 0.6654 -0.078 0.4262 0.019 Uiso calc U R 1
C C32 0.7124(6) -0.11753(17) 0.6009(5) 0.0180(10) Uani d . . 1
H H32 0.8093 -0.1259 0.6002 0.022 Uiso calc U R 1
C C33 0.6516(6) -0.13350(18) 0.7047(5) 0.0192(10) Uani d . . 1
H H33 0.7077 -0.1524 0.7772 0.023 Uiso calc U R 1
C C34 0.5100(6) -0.12166(17) 0.7012(5) 0.0168(10) Uani d . . 1
H H34 0.4679 -0.1337 0.77 0.02 Uiso calc U R 1
C C35 -0.1478(6) 0.02434(15) 0.2800(4) 0.0119(9) Uani d . . 1
C C36 -0.2405(6) 0.03834(18) 0.3611(5) 0.0172(10) Uani d . . 1
H H36 -0.2325 0.0236 0.4472 0.021 Uiso calc U R 1
C C37 -0.3424(6) 0.07327(18) 0.3161(5) 0.0204(11) Uani d . . 1
H H37 -0.4052 0.0825 0.3711 0.024 Uiso calc U R 1
C C38 -0.3547(6) 0.09528(17) 0.1905(5) 0.0183(10) Uani d . . 1
H H38 -0.4248 0.1197 0.1604 0.022 Uiso calc U R 1
C C39 -0.2644(6) 0.08153(19) 0.1093(5) 0.0214(11) Uani d . . 1
H H39 -0.2729 0.0965 0.0234 0.026 Uiso calc U R 1
C C40 -0.1614(6) 0.04592(18) 0.1532(5) 0.0185(10) Uani d . . 1
H H40 -0.1004 0.0363 0.0969 0.022 Uiso calc U R 1
C C41 -0.0088(5) -0.06306(15) 0.2188(4) 0.0125(9) Uani d . . 1
C C42 0.0413(6) -0.05438(17) 0.1021(5) 0.0159(9) Uani d . . 1
H H42 0.0823 -0.0244 0.0904 0.019 Uiso calc U R 1
C C43 0.0310(6) -0.08936(17) 0.0041(5) 0.0177(10) Uani d . . 1
H H43 0.0633 -0.083 -0.0756 0.021 Uiso calc U R 1
C C44 -0.0260(6) -0.13366(18) 0.0212(5) 0.0198(10) Uani d . . 1
H H44 -0.0314 -0.1577 -0.0457 0.024 Uiso calc U R 1
C C45 -0.0751(6) -0.14257(17) 0.1366(5) 0.0201(10) Uani d . . 1
H H45 -0.1157 -0.1727 0.1479 0.024 Uiso calc U R 1
C C46 -0.0651(6) -0.10783(17) 0.2355(5) 0.0163(9) Uani d . . 1
H H46 -0.0968 -0.1145 0.3153 0.02 Uiso calc U R 1
C C47 0.4115(6) 0.01810(17) 1.0037(5) 0.0175(10) Uani d . . 1
H H47A 0.466 -0.001 1.0825 0.021 Uiso calc U R 1
H H47B 0.4828 0.0376 0.9713 0.021 Uiso calc U R 1
C C48 0.3801(7) 0.87799(19) 0.0910(5) 0.0223(11) Uani d . . 1
H H48A 0.3207 0.8682 -0.0004 0.027 Uiso calc U R 1
H H48B 0.3464 0.9098 0.1111 0.027 Uiso calc U R 1
C C49 0.3830(7) 0.2672(2) 0.5232(6) 0.0283(13) Uani d . . 1
H H49A 0.3322 0.2598 0.427 0.034 Uiso calc U R 1
H H49B 0.4515 0.2937 0.5227 0.034 Uiso calc U R 1
Cl Cl1 0.16475(14) 0.25293(4) 1.16642(11) 0.0153(2) Uani d . . 1
Cl Cl2 0.15089(14) -0.13351(4) 0.71448(11) 0.0141(2) Uani d . . 1
Cl Cl3 0.28731(15) 0.05581(4) 1.05674(11) 0.0190(2) Uani d . . 1
Cl Cl4 0.31932(17) -0.02025(5) 0.87086(12) 0.0255(3) Uani d . . 1
Cl Cl5 0.35376(19) 0.83704(6) 0.21554(14) 0.0343(3) Uani d . . 1
Cl Cl6 0.56564(18) 0.88129(6) 0.08866(15) 0.0334(3) Uani d . . 1
Cl Cl7 0.48193(18) 0.21735(6) 0.59890(16) 0.0365(4) Uani d . . 1
Cl Cl8 0.2535(2) 0.28517(5) 0.61070(19) 0.0421(4) Uani d . . 1
N N1 0.4150(5) 0.22867(13) 1.0038(4) 0.0121(8) Uani d . . 1
N N2 0.4300(4) -0.09367(13) 0.6035(4) 0.0110(7) Uani d . . 1
O O1 0.4556(4) 0.12008(11) 0.8584(3) 0.0148(7) Uani d . . 1
O O2 0.4010(4) -0.03747(12) 0.2913(3) 0.0174(7) Uani d . . 1
P P1 -0.03142(14) 0.14152(4) 0.77632(11) 0.0094(2) Uani d . . 1
P P2 -0.00226(14) -0.01735(4) 0.34550(11) 0.0092(2) Uani d . . 1
S S1 -0.00032(13) 0.16068(4) 0.97357(11) 0.0117(2) Uani d . . 1
S S2 -0.01682(13) -0.04373(4) 0.52582(10) 0.0118(2) Uani d . . 1

loop_
_atom_site_aniso_label
_atom_site_aniso_U_11
_atom_site_aniso_U_22
_atom_site_aniso_U_33
_atom_site_aniso_U_12
_atom_site_aniso_U_13
_atom_site_aniso_U_23
Pd1 0.00976(16) 0.00803(13) 0.00827(13) -0.00052(12) 0.00155(11) -0.00153(11)
Pd2 0.00930(16) 0.00792(13) 0.00820(12) 0.00095(12) 0.00195(11) 0.00067(11)
C1 0.010(2) 0.0107(18) 0.0085(17) -0.0017(16) 0.0011(16) -0.0007(14)
C2 0.012(2) 0.0118(19) 0.0080(17) -0.0020(16) 0.0023(16) -0.0003(14)
C3 0.010(2) 0.0099(19) 0.0109(17) -0.0020(16) -0.0002(15) 0.0010(15)
C4 0.007(2) 0.0165(19) 0.0191(19) 0.0025(19) 0.0017(16) -0.0017(19)
C5 0.011(2) 0.021(2) 0.020(2) -0.0049(19) -0.0003(19) 0.0037(19)
C6 0.018(3) 0.013(2) 0.017(2) -0.0072(18) -0.0007(19) -0.0021(17)
C7 0.019(3) 0.0108(19) 0.017(2) -0.0016(17) 0.0034(19) -0.0018(16)
C8 0.009(2) 0.0066(17) 0.0092(17) -0.0007(15) 0.0030(15) -0.0013(13)
C9 0.010(2) 0.0115(18) 0.0127(19) -0.0010(16) 0.0021(17) 0.0020(15)
C10 0.017(3) 0.0106(19) 0.021(2) 0.0005(18) 0.0032(19) -0.0005(17)
C11 0.026(3) 0.010(2) 0.027(2) 0.0041(19) 0.004(2) 0.0053(18)
C12 0.028(3) 0.022(3) 0.028(3) 0.004(2) 0.001(2) 0.013(2)
C13 0.029(3) 0.024(3) 0.016(2) 0.002(2) 0.001(2) 0.0065(18)
C14 0.017(3) 0.019(2) 0.017(2) -0.0005(19) 0.0006(19) 0.0014(18)
C15 0.016(3) 0.0107(19) 0.0091(18) -0.0003(17) 0.0037(17) -0.0023(15)
C16 0.014(2) 0.013(2) 0.017(2) -0.0010(17) 0.0035(18) 0.0015(16)
C17 0.021(3) 0.012(2) 0.017(2) -0.0044(18) 0.0033(19) 0.0008(16)
C18 0.025(3) 0.013(2) 0.022(2) -0.0071(19) 0.009(2) -0.0052(18)
C19 0.011(2) 0.020(2) 0.023(2) -0.0099(19) 0.0061(19) -0.0091(19)
C20 0.012(2) 0.014(2) 0.020(2) -0.0001(17) 0.0030(19) -0.0044(17)
C21 0.010(2) 0.0078(17) 0.0103(18) -0.0029(15) 0.0003(16) -0.0021(14)
C22 0.021(3) 0.0066(18) 0.0141(19) 0.0001(16) 0.0064(18) 0.0008(15)
C23 0.025(3) 0.0101(19) 0.016(2) 0.0000(18) 0.0078(19) 0.0048(16)
C24 0.023(3) 0.0103(18) 0.0076(18) -0.0020(17) 0.0049(17) -0.0006(14)
C25 0.007(2) 0.0067(17) 0.0117(18) 0.0005(14) 0.0033(16) -0.0019(14)
C26 0.008(2) 0.0091(18) 0.0094(18) -0.0008(15) 0.0027(16) 0.0008(14)
C27 0.011(2) 0.0070(17) 0.0074(17) -0.0012(15) 0.0013(15) -0.0013(14)
C28 0.008(2) 0.0094(17) 0.0090(17) -0.0005(15) 0.0018(15) -0.0020(14)
C29 0.010(2) 0.0099(18) 0.0119(18) -0.0009(16) 0.0017(16) -0.0028(15)
C30 0.014(2) 0.0029(16) 0.0119(16) 0.0006(16) 0.0046(15) -0.0017(14)
C31 0.014(2) 0.0117(19) 0.019(2) 0.0025(17) 0.0012(19) -0.0023(16)
C32 0.012(2) 0.012(2) 0.028(2) 0.0028(17) 0.002(2) -0.0001(18)
C33 0.015(3) 0.017(2) 0.023(2) 0.0022(19) 0.000(2) 0.0032(18)
C34 0.016(3) 0.016(2) 0.017(2) 0.0035(18) 0.0021(19) 0.0069(17)
C35 0.012(2) 0.0103(19) 0.0116(19) -0.0006(16) -0.0003(17) 0.0002(15)
C36 0.017(3) 0.019(2) 0.014(2) 0.0042(19) 0.0011(19) 0.0003(17)
C37 0.016(3) 0.024(2) 0.018(2) 0.003(2) -0.001(2) -0.0060(19)
C38 0.013(3) 0.015(2) 0.022(2) 0.0032(18) -0.004(2) 0.0027(18)
C39 0.019(3) 0.023(2) 0.018(2) 0.002(2) -0.003(2) 0.0063(19)
C40 0.015(3) 0.024(2) 0.017(2) 0.004(2) 0.0041(19) 0.0038(18)
C41 0.011(2) 0.0110(19) 0.0140(19) 0.0000(15) -0.0001(17) -0.0024(14)
C42 0.018(3) 0.015(2) 0.015(2) -0.0043(18) 0.0028(19) -0.0033(16)
C43 0.018(3) 0.020(2) 0.0131(19) 0.0063(19) -0.0004(19) -0.0033(17)
C44 0.011(2) 0.021(2) 0.021(2) 0.0012(19) -0.0064(19) -0.0087(19)
C45 0.015(3) 0.013(2) 0.031(3) -0.0044(18) 0.002(2) -0.0073(19)
C46 0.015(3) 0.016(2) 0.017(2) -0.0021(18) 0.0025(19) 0.0002(17)
C47 0.017(3) 0.017(2) 0.018(2) -0.0008(18) 0.0040(19) -0.0032(17)
C48 0.021(3) 0.024(3) 0.020(2) 0.005(2) 0.002(2) 0.0012(19)
C49 0.031(4) 0.030(3) 0.022(3) -0.004(2) 0.003(2) 0.005(2)
Cl1 0.0226(6) 0.0112(4) 0.0131(4) -0.0010(4) 0.0065(4) -0.0031(4)
Cl2 0.0169(6) 0.0111(4) 0.0152(5) 0.0020(4) 0.0059(4) 0.0042(4)
Cl3 0.0225(7) 0.0198(5) 0.0159(5) 0.0018(5) 0.0070(5) 0.0017(4)
Cl4 0.0312(8) 0.0236(6) 0.0195(5) -0.0046(5) 0.0024(5) -0.0067(5)
Cl5 0.0341(9) 0.0369(8) 0.0293(7) -0.0040(6) 0.0031(6) 0.0060(6)
Cl6 0.0208(8) 0.0455(9) 0.0339(7) 0.0002(6) 0.0072(6) -0.0046(6)
Cl7 0.0258(8) 0.0440(8) 0.0402(8) 0.0046(6) 0.0094(7) 0.0171(6)
Cl8 0.0524(12) 0.0208(6) 0.0615(10) -0.0003(7) 0.0300(9) 0.0032(7)
N1 0.011(2) 0.0116(17) 0.0124(17) -0.0027(14) -0.0001(15) -0.0012(13)
N2 0.009(2) 0.0108(16) 0.0126(16) 0.0009(14) 0.0016(14) -0.0013(13)
O1 0.0135(18) 0.0110(14) 0.0190(15) 0.0016(12) 0.0026(13) -0.0032(12)
O2 0.020(2) 0.0199(16) 0.0136(15) 0.0061(14) 0.0075(14) 0.0019(13)
P1 0.0092(6) 0.0090(5) 0.0092(5) -0.0009(4) 0.0011(4) -0.0007(4)
P2 0.0103(6) 0.0083(5) 0.0087(5) 0.0006(4) 0.0019(4) 0.0000(4)
S1 0.0107(6) 0.0152(5) 0.0095(4) -0.0019(4) 0.0032(4) -0.0026(4)
S2 0.0108(6) 0.0137(5) 0.0116(5) 0.0018(4) 0.0040(4) 0.0033(4)

loop_
_atom_type_symbol
_atom_type_description
_atom_type_scat_dispersion_real
_atom_type_scat_dispersion_imag
_atom_type_scat_source
C C 0.0033 0.0016 'International Tables Vol C Tables 4.2.6.8 and 6.1.1.4'
H H 0.0000 0.0000 'International Tables Vol C Tables 4.2.6.8 and 6.1.1.4'
N N 0.0061 0.0033 'International Tables Vol C Tables 4.2.6.8 and 6.1.1.4'
O O 0.0106 0.0060 'International Tables Vol C Tables 4.2.6.8 and 6.1.1.4'
P P 0.1023 0.0942 'International Tables Vol C Tables 4.2.6.8 and 6.1.1.4'
S S 0.1246 0.1234 'International Tables Vol C Tables 4.2.6.8 and 6.1.1.4'
Cl Cl 0.1484 0.1585 'International Tables Vol C Tables 4.2.6.8 and 6.1.1.4'
Pd Pd -0.9988 1.0072 'International Tables Vol C Tables 4.2.6.8 and 6.1.1.4'

loop_
_geom_angle_atom_site_label_1
_geom_angle_atom_site_label_2
_geom_angle_atom_site_label_3
_geom_angle
N1 Pd1 C1 81.50(17)
N1 Pd1 S1 168.56(11)
C1 Pd1 S1 91.50(13)
N1 Pd1 Cl1 95.58(11)
C1 Pd1 Cl1 170.94(12)
S1 Pd1 Cl1 92.66(4)
N2 Pd2 C28 80.83(16)
N2 Pd2 S2 172.44(11)
C28 Pd2 S2 91.61(13)
N2 Pd2 Cl2 97.03(11)
C28 Pd2 Cl2 174.45(12)
S2 Pd2 Cl2 90.52(4)
C2 C1 C8 113.9(4)
C2 C1 Pd1 101.1(3)
C8 C1 Pd1 120.9(3)
O1 C2 C1 125.8(4)
O1 C2 C3 121.3(4)
C1 C2 C3 112.8(4)
N1 C3 C4 122.6(4)
N1 C3 C2 112.9(4)
C4 C3 C2 124.4(4)
C5 C4 C3 119.1(5)
C4 C5 C6 118.1(5)
C5 C6 C7 120.6(4)
N1 C7 C6 121.0(5)
C21 C8 C1 114.7(4)
C21 C8 P1 115.0(3)
C1 C8 P1 105.3(3)
C14 C9 C10 120.0(4)
C14 C9 P1 119.3(3)
C10 C9 P1 120.4(3)
C11 C10 C9 119.2(4)
C10 C11 C12 120.9(5)
C13 C12 C11 119.9(5)
C12 C13 C14 120.4(5)
C13 C14 C9 119.5(5)
C16 C15 C20 120.5(4)
C16 C15 P1 119.4(4)
C20 C15 P1 119.4(3)
C15 C16 C17 118.8(5)
C18 C17 C16 120.9(5)
C17 C18 C19 120.4(5)
C18 C19 C20 119.3(5)
C15 C20 C19 120.1(5)
C26 C21 C22 119.1(4)
C26 C21 C8 120.5(4)
C22 C21 C8 120.4(4)
C23 C22 C21 120.8(4)
C22 C23 C24 119.6(4)
C23 C24 C25 120.9(4)
C24 C25 C26 118.7(4)
C24 C25 C27 119.1(4)
C26 C25 C27 122.2(4)
C21 C26 C25 121.0(4)
C25 C27 C28 115.2(3)
C25 C27 P2 111.2(3)
C28 C27 P2 105.5(3)
C29 C28 C27 115.1(3)
C29 C28 Pd2 103.2(3)
C27 C28 Pd2 120.6(3)
O2 C29 C28 126.4(4)
O2 C29 C30 121.2(4)
C28 C29 C30 112.4(4)
N2 C30 C31 122.8(4)
N2 C30 C29 112.8(4)
C31 C30 C29 124.3(4)
C30 C31 C32 118.9(5)
C31 C32 C33 118.3(5)
C34 C33 C32 119.5(5)
N2 C34 C33 121.8(5)
C40 C35 C36 119.4(4)
C40 C35 P2 120.2(4)
C36 C35 P2 120.2(3)
C37 C36 C35 120.0(5)
C36 C37 C38 120.6(5)
C39 C38 C37 119.9(5)
C38 C39 C40 120.2(5)
C39 C40 C35 119.9(5)
C46 C41 C42 118.8(4)
C46 C41 P2 120.1(4)
C42 C41 P2 121.0(3)
C43 C42 C41 120.2(4)
C42 C43 C44 120.6(5)
C45 C44 C43 119.6(4)
C46 C45 C44 120.3(5)
C45 C46 C41 120.5(5)
Cl3 C47 Cl4 111.1(3)
Cl6 C48 Cl5 111.5(3)
Cl7 C49 Cl8 112.0(3)
C7 N1 C3 118.5(4)
C7 N1 Pd1 128.7(3)
C3 N1 Pd1 111.8(3)
C34 N2 C30 118.7(4)
C34 N2 Pd2 128.1(3)
C30 N2 Pd2 113.1(3)
C9 P1 C15 108.5(2)
C9 P1 C8 107.9(2)
C15 P1 C8 112.4(2)
C9 P1 S1 113.43(16)
C15 P1 S1 108.52(15)
C8 P1 S1 106.21(14)
C35 P2 C41 108.7(2)
C35 P2 C27 109.2(2)
C41 P2 C27 108.1(2)
C35 P2 S2 110.47(17)
C41 P2 S2 112.51(15)
C27 P2 S2 107.75(14)
P1 S1 Pd1 96.75(6)
P2 S2 Pd2 92.61(6)

loop_
_geom_bond_atom_site_label_1
_geom_bond_atom_site_label_2
_geom_bond_distance
Pd1 N1 2.047(4)
Pd1 C1 2.061(4)
Pd1 S1 2.2919(12)
Pd1 Cl1 2.3821(11)
Pd2 N2 2.054(4)
Pd2 C28 2.059(4)
Pd2 S2 2.2936(13)
Pd2 Cl2 2.3750(11)
C1 C2 1.474(7)
C1 C8 1.524(6)
C2 O1 1.214(5)
C2 C3 1.510(6)
C3 N1 1.352(6)
C3 C4 1.389(6)
C4 C5 1.382(7)
C5 C6 1.387(8)
C6 C7 1.387(8)
C7 N1 1.349(6)
C8 C21 1.520(6)
C8 P1 1.827(5)
C9 C14 1.396(6)
C9 C10 1.407(6)
C9 P1 1.797(4)
C10 C11 1.377(7)
C11 C12 1.389(8)
C12 C13 1.379(8)
C13 C14 1.392(7)
C15 C16 1.392(6)
C15 C20 1.395(7)
C15 P1 1.805(5)
C16 C17 1.403(7)
C17 C18 1.377(8)
C18 C19 1.398(7)
C19 C20 1.398(7)
C21 C26 1.398(6)
C21 C22 1.401(6)
C22 C23 1.385(6)
C23 C24 1.398(6)
C24 C25 1.399(6)
C25 C26 1.400(6)
C25 C27 1.512(6)
C27 C28 1.548(6)
C27 P2 1.822(5)
C28 C29 1.478(6)
C29 O2 1.214(5)
C29 C30 1.522(6)
C30 N2 1.348(6)
C30 C31 1.368(7)
C31 C32 1.384(7)
C32 C33 1.396(8)
C33 C34 1.375(7)
C34 N2 1.336(6)
C35 C40 1.395(6)
C35 C36 1.405(7)
C35 P2 1.803(5)
C36 C37 1.372(7)
C37 C38 1.391(7)
C38 C39 1.385(8)
C39 C40 1.390(7)
C41 C46 1.397(6)
C41 C42 1.402(6)
C41 P2 1.807(4)
C42 C43 1.383(6)
C43 C44 1.389(7)
C44 C45 1.386(8)
C45 C46 1.385(7)
C47 Cl3 1.769(5)
C47 Cl4 1.769(5)
C48 Cl6 1.767(6)
C48 Cl5 1.773(5)
C49 Cl7 1.752(6)
C49 Cl8 1.763(7)
P1 S1 2.0138(15)
P2 S2 2.0071(15)
